data_7227662
loop_
_publ_author_name
'Afkhami, Farhad Akbari'
'Khandar, Ali Akbar'
'Mahmoudi, Ghodrat'
'Maniukiewicz, Waldemar'
'Gurbanov, Atash V.'
'Zubkov, Fedor I.'
'\,Sahin, Onur'
'Yesilel, Okan Zafer'
'Frontera, Antonio'

_publ_section_title
;
 Chelate ring stacking interactions in the supramolecular assemblies of
 Zn(ii)and Cd(ii) coordination compounds: a combined experimental and
 theoretical study
;
_journal_issue 10
_journal_name_full CrystEngComm
_journal_page_first 1389
_journal_paper_doi 10.1039/C6CE02666D
_journal_volume 19
_journal_year 2017
_chemical_formula_moiety 'C18 H14 Br2 Cd N4 O'
_chemical_formula_sum 'C18 H14 Br2 Cd N4 O'
_chemical_formula_weight 574.55
_chemical_name_systematic
;
 ?
;
_space_group_crystal_system triclinic
_space_group_IT_number 2
_space_group_name_Hall '-P 1'
_space_group_name_H-M_alt 'P -1'
_symmetry_space_group_name_Hall '-P 1'
_symmetry_space_group_name_H-M 'P -1'
_atom_sites_solution_hydrogens geom
_audit_creation_method SHELXL-2013
_audit_update_record
;
2016-12-29 deposited with the CCDC.
2017-02-08 downloaded from the CCDC.
;
_cell_angle_alpha 78.554(5)
_cell_angle_beta 76.342(6)
_cell_angle_gamma 87.434(4)
_cell_formula_units_Z 4
_cell_length_a 9.3470(14)
_cell_length_b 11.4750(12)
_cell_length_c 18.590(2)
_cell_measurement_reflns_used 13978
_cell_measurement_temperature 100
_cell_measurement_theta_max 29.17
_cell_measurement_theta_min 3.03
_cell_volume 1899.0(4)
_computing_cell_refinement Supernova
_computing_data_collection Supernova
_computing_data_reduction Supernova
_computing_molecular_graphics 'ORTEP-3 for Windows (Farrugia, 1997)'
_computing_publication_material 'WinGX (Farrugia, 1999)'
_computing_structure_refinement 'SHELXL-2013 (Sheldrick, 2013)'
_computing_structure_solution 'SHELXS97 (Sheldrick, 2008)'
_diffrn_ambient_temperature 100
_diffrn_measured_fraction_theta_full 0.998
_diffrn_measured_fraction_theta_max 0.877
_diffrn_measurement_device_type Supernova
_diffrn_measurement_method '\f and \w scans'
_diffrn_radiation_monochromator mirror
_diffrn_radiation_type MoK\a
_diffrn_radiation_wavelength 0.71073
_diffrn_reflns_av_R_equivalents 0.0397
_diffrn_reflns_av_unetI/netI 0.0429
_diffrn_reflns_Laue_measured_fraction_full 0.998
_diffrn_reflns_Laue_measured_fraction_max 0.877
_diffrn_reflns_limit_h_max 12
_diffrn_reflns_limit_h_min -12
_diffrn_reflns_limit_k_max 15
_diffrn_reflns_limit_k_min -15
_diffrn_reflns_limit_l_max 24
_diffrn_reflns_limit_l_min -25
_diffrn_reflns_number 28816
_diffrn_reflns_point_group_measured_fraction_full 0.998
_diffrn_reflns_point_group_measured_fraction_max 0.877
_diffrn_reflns_theta_full 25.242
_diffrn_reflns_theta_max 29.226
_diffrn_reflns_theta_min 3.037
_diffrn_standards_decay_% 0
_diffrn_standards_interval_time 0
_diffrn_standards_number 0
_exptl_absorpt_coefficient_mu 5.373
_exptl_absorpt_correction_T_max 1.0000
_exptl_absorpt_correction_T_min 0.5502
_exptl_absorpt_correction_type multi-scan
_exptl_absorpt_process_details
;
CrysAlisPro, Agilent Technologies,
Version 1.171.35.19 (release 27-10-2011 CrysAlis171 .NET)
(compiled Oct 27 2011,15:02:11)
Empirical absorption correction using spherical harmonics,
 implemented in SCALE3 ABSPACK scaling algorithm.
;
_exptl_crystal_colour yellow
_exptl_crystal_density_diffrn 2.010
_exptl_crystal_description prism
_exptl_crystal_F_000 1104
_exptl_crystal_size_max 0.34
_exptl_crystal_size_mid 0.28
_exptl_crystal_size_min 0.18
_refine_diff_density_max 0.627
_refine_diff_density_min -0.652
_refine_diff_density_rms 0.111
_refine_ls_extinction_method none
_refine_ls_goodness_of_fit_ref 1.045
_refine_ls_hydrogen_treatment constr
_refine_ls_matrix_type full
_refine_ls_number_parameters 469
_refine_ls_number_reflns 9056
_refine_ls_number_restraints 0
_refine_ls_restrained_S_all 1.045
_refine_ls_R_factor_all 0.0366
_refine_ls_R_factor_gt 0.0284
_refine_ls_shift/su_max 0.002
_refine_ls_shift/su_mean 0.000
_refine_ls_structure_factor_coef Fsqd
_refine_ls_weighting_details 'w=1/[\s^2^(Fo^2^)+(0.0181P)^2^+1.1011P] where P=(Fo^2^+2Fc^2^)/3'
_refine_ls_weighting_scheme calc
_refine_ls_wR_factor_gt 0.0566
_refine_ls_wR_factor_ref 0.0597
_reflns_Friedel_coverage 0.000
_reflns_number_gt 7818
_reflns_number_total 9056
_reflns_threshold_expression 'I > 2\s(I)'
_cod_data_source_file c6ce02666d2.cif
_cod_data_source_block shelx
_cod_depositor_comments
;
The following automatic conversions were performed:

'_exptl_absorpt_correction_type' value 'MULTI-SCAN' changed to
'multi-scan' according to
/usr/data/users/saulius/crontab/automatic-downloads/rss-feeds/RSC/lib/dictionaries/cif_core.dic
dictionary named 'cif_core.dic' version 2.4.2 from 2011-04-26.

Automatic conversion script
Id: cif_fix_values 4268 2015-11-12 08:31:59Z antanas 

 Adding full bibliography for 7227656--7227662.cif.
;
_cod_database_code 7227662
_shelx_space_group_comment
;
The symmetry employed for this shelxl refinement is uniquely defined
by the following loop, which should always be used as a source of
symmetry information in preference to the above space-group names.
They are only intended as comments.
;
_shelxl_version_number 2013-4

loop_
_space_group_symop_operation_xyz
'x, y, z'
'-x, -y, -z'

loop_
_atom_site_label
_atom_site_type_symbol
_atom_site_fract_x
_atom_site_fract_y
_atom_site_fract_z
_atom_site_U_iso_or_equiv
_atom_site_adp_type
_atom_site_occupancy
_atom_site_site_symmetry_order
_atom_site_calc_flag
_atom_site_refinement_flags_posn
_atom_site_refinement_flags_adp
C13 C 0.6761(3) 0.4866(3) 0.06033(16) 0.0133(6) Uani 1 1 d . .
C6 C 0.3348(3) 0.3394(3) 0.12646(15) 0.0127(6) Uani 1 1 d . .
C5 C 0.2688(3) 0.2404(3) 0.10393(15) 0.0123(6) Uani 1 1 d . .
C1 C 0.2985(3) 0.1076(3) 0.02278(17) 0.0189(7) Uani 1 1 d . .
H1 H 0.3546 0.0784 -0.0182 0.023 Uiso 1 1 calc R U
C2 C 0.1618(3) 0.0559(3) 0.05914(18) 0.0201(7) Uani 1 1 d . .
H2 H 0.1275 -0.0064 0.0426 0.024 Uiso 1 1 calc R U
C3 C 0.0786(3) 0.0983(3) 0.11974(17) 0.0197(7) Uani 1 1 d . .
H3 H -0.0123 0.0644 0.1452 0.024 Uiso 1 1 calc R U
C4 C 0.1318(3) 0.1926(3) 0.14277(16) 0.0163(6) Uani 1 1 d . .
H4 H 0.0766 0.2232 0.1834 0.020 Uiso 1 1 calc R U
C7 C 0.2577(3) 0.3837(3) 0.19536(16) 0.0134(6) Uani 1 1 d . .
C12 C 0.3085(3) 0.3469(3) 0.26053(16) 0.0176(6) Uani 1 1 d . .
H12 H 0.3914 0.2988 0.2596 0.021 Uiso 1 1 calc R U
C11 C 0.2361(4) 0.3813(3) 0.32676(17) 0.0218(7) Uani 1 1 d . .
H11 H 0.2705 0.3567 0.3704 0.026 Uiso 1 1 calc R U
C10 C 0.1124(4) 0.4525(3) 0.32833(18) 0.0239(7) Uani 1 1 d . .
H10 H 0.0624 0.4741 0.3732 0.029 Uiso 1 1 calc R U
C9 C 0.0632(3) 0.4915(3) 0.26302(19) 0.0246(7) Uani 1 1 d . .
H9 H -0.0188 0.5408 0.2639 0.030 Uiso 1 1 calc R U
C8 C 0.1353(3) 0.4576(3) 0.19662(17) 0.0205(7) Uani 1 1 d . .
H8 H 0.1022 0.4841 0.1528 0.025 Uiso 1 1 calc R U
C14 C 0.7563(3) 0.5789(2) 0.08232(16) 0.0127(6) Uani 1 1 d . .
C15 C 0.8893(3) 0.6217(3) 0.03603(17) 0.0157(6) Uani 1 1 d . .
H15 H 0.9288 0.5940 -0.0083 0.019 Uiso 1 1 calc R U
C16 C 0.9625(3) 0.7075(3) 0.05751(17) 0.0189(7) Uani 1 1 d . .
H16 H 1.0518 0.7392 0.0277 0.023 Uiso 1 1 calc R U
C17 C 0.8986(3) 0.7440(3) 0.12427(17) 0.0205(7) Uani 1 1 d . .
H17 H 0.9453 0.8003 0.1406 0.025 Uiso 1 1 calc R U
C18 C 0.7640(3) 0.6959(3) 0.16686(18) 0.0220(7) Uani 1 1 d . .
H18 H 0.7220 0.7219 0.2115 0.026 Uiso 1 1 calc R U
C31 C 1.1705(3) 0.0960(2) 0.44538(16) 0.0136(6) Uani 1 1 d . .
C24 C 0.8197(3) 0.2292(2) 0.47508(15) 0.0121(6) Uani 1 1 d . .
C23 C 0.7294(3) 0.2729(2) 0.54201(15) 0.0116(6) Uani 1 1 d . .
C19 C 0.7212(3) 0.3096(3) 0.66103(16) 0.0158(6) Uani 1 1 d . .
H19 H 0.7676 0.3087 0.7002 0.019 Uiso 1 1 calc R U
C20 C 0.5766(3) 0.3464(3) 0.67012(17) 0.0178(6) Uani 1 1 d . .
H20 H 0.5275 0.3719 0.7139 0.021 Uiso 1 1 calc R U
C21 C 0.5061(3) 0.3447(3) 0.61302(17) 0.0179(6) Uani 1 1 d . .
H21 H 0.4085 0.3687 0.6177 0.021 Uiso 1 1 calc R U
C22 C 0.5836(3) 0.3065(3) 0.54800(17) 0.0168(6) Uani 1 1 d . .
H22 H 0.5378 0.3036 0.5091 0.020 Uiso 1 1 calc R U
C25 C 0.7732(3) 0.2468(3) 0.40244(15) 0.0123(6) Uani 1 1 d . .
C26 C 0.7817(3) 0.1552(3) 0.36222(16) 0.0142(6) Uani 1 1 d . .
H26 H 0.8071 0.0789 0.3832 0.017 Uiso 1 1 calc R U
C27 C 0.7521(3) 0.1778(3) 0.29121(16) 0.0162(6) Uani 1 1 d . .
H27 H 0.7602 0.1170 0.2640 0.019 Uiso 1 1 calc R U
C28 C 0.7106(3) 0.2907(3) 0.26040(17) 0.0180(6) Uani 1 1 d . .
H28 H 0.6919 0.3058 0.2124 0.022 Uiso 1 1 calc R U
C29 C 0.6969(3) 0.3809(3) 0.30120(17) 0.0199(7) Uani 1 1 d . .
H29 H 0.6667 0.4561 0.2811 0.024 Uiso 1 1 calc R U
C30 C 0.7281(3) 0.3595(3) 0.37175(16) 0.0169(6) Uani 1 1 d . .
H30 H 0.7190 0.4205 0.3988 0.020 Uiso 1 1 calc R U
C32 C 1.2689(3) 0.0474(2) 0.38281(16) 0.0139(6) Uani 1 1 d . .
C33 C 1.4096(3) 0.0106(3) 0.38731(18) 0.0202(7) Uani 1 1 d . .
H33 H 1.4457 0.0170 0.4289 0.024 Uiso 1 1 calc R U
C34 C 1.4959(3) -0.0363(3) 0.32817(18) 0.0227(7) Uani 1 1 d . .
H34 H 1.5912 -0.0624 0.3291 0.027 Uiso 1 1 calc R U
C35 C 1.4365(4) -0.0432(3) 0.26800(18) 0.0239(7) Uani 1 1 d . .
H36 H 1.4920 -0.0733 0.2272 0.029 Uiso 1 1 calc R U
C36 C 1.2940(4) -0.0050(3) 0.26863(18) 0.0220(7) Uani 1 1 d . .
H35 H 1.2549 -0.0121 0.2281 0.026 Uiso 1 1 calc R U
Br1 Br 0.70791(3) 0.11406(3) 0.10015(2) 0.02024(7) Uani 1 1 d . .
Br2 Br 0.66581(4) 0.25192(3) -0.13410(2) 0.02367(8) Uani 1 1 d . .
Br3 Br 1.19514(3) 0.41387(3) 0.52025(2) 0.01871(7) Uani 1 1 d . .
Br4 Br 1.08887(3) 0.13143(3) 0.71042(2) 0.01969(7) Uani 1 1 d . .
Cd1 Cd 0.59900(2) 0.25826(2) 0.00365(2) 0.01412(5) Uani 1 1 d . .
Cd2 Cd 1.04605(2) 0.22434(2) 0.58206(2) 0.01346(5) Uani 1 1 d . .
N3 N 0.5362(3) 0.4627(2) 0.10256(13) 0.0132(5) Uani 1 1 d . .
H3A H 0.4965 0.5010 0.1376 0.016 Uiso 1 1 calc R U
N2 N 0.4624(3) 0.3745(2) 0.08604(13) 0.0142(5) Uani 1 1 d . .
N1 N 0.3522(3) 0.1974(2) 0.04455(13) 0.0150(5) Uani 1 1 d . .
N4 N 0.6917(3) 0.6138(2) 0.14681(13) 0.0158(5) Uani 1 1 d . .
N7 N 1.0397(3) 0.1369(2) 0.43073(13) 0.0130(5) Uani 1 1 d . .
H7 H 1.0194 0.1357 0.3881 0.016 Uiso 1 1 calc R U
N6 N 0.9420(3) 0.1797(2) 0.48606(13) 0.0118(5) Uani 1 1 d . .
N5 N 0.7974(3) 0.2751(2) 0.59865(13) 0.0127(5) Uani 1 1 d . .
N8 N 1.2098(3) 0.0415(2) 0.32429(14) 0.0175(5) Uani 1 1 d . .
O1 O 0.7324(2) 0.43578(18) 0.00828(11) 0.0179(5) Uani 1 1 d . .
O2 O 1.2040(2) 0.09800(18) 0.50552(11) 0.0168(4) Uani 1 1 d . .

loop_
_atom_site_aniso_label
_atom_site_aniso_U_11
_atom_site_aniso_U_22
_atom_site_aniso_U_33
_atom_site_aniso_U_23
_atom_site_aniso_U_13
_atom_site_aniso_U_12
C13 0.0138(14) 0.0127(15) 0.0130(14) 0.0001(12) -0.0051(11) 0.0027(11)
C6 0.0147(14) 0.0133(15) 0.0114(14) -0.0004(11) -0.0073(11) 0.0022(11)
C5 0.0116(14) 0.0135(15) 0.0130(14) -0.0017(11) -0.0065(11) 0.0034(11)
C1 0.0192(16) 0.0192(17) 0.0220(16) -0.0061(13) -0.0112(13) 0.0040(13)
C2 0.0200(16) 0.0149(16) 0.0287(18) -0.0018(13) -0.0133(14) -0.0044(13)
C3 0.0182(16) 0.0174(17) 0.0236(17) 0.0030(13) -0.0098(13) -0.0040(13)
C4 0.0179(15) 0.0168(16) 0.0131(15) -0.0012(12) -0.0029(12) -0.0003(12)
C7 0.0134(14) 0.0119(15) 0.0132(14) -0.0011(11) 0.0001(11) -0.0049(11)
C12 0.0160(15) 0.0179(16) 0.0192(16) -0.0042(13) -0.0038(12) -0.0011(12)
C11 0.0280(18) 0.0216(18) 0.0166(16) -0.0036(13) -0.0058(13) -0.0061(14)
C10 0.0253(17) 0.0253(19) 0.0197(17) -0.0108(14) 0.0041(14) -0.0069(14)
C9 0.0182(16) 0.0208(18) 0.0333(19) -0.0099(15) 0.0003(14) 0.0039(13)
C8 0.0186(16) 0.0249(18) 0.0168(16) -0.0018(13) -0.0033(12) -0.0012(13)
C14 0.0150(14) 0.0108(14) 0.0127(14) 0.0000(11) -0.0060(11) 0.0012(11)
C15 0.0166(15) 0.0141(15) 0.0165(15) -0.0026(12) -0.0049(12) 0.0035(12)
C16 0.0132(15) 0.0180(17) 0.0236(17) 0.0008(13) -0.0041(12) -0.0014(12)
C17 0.0223(17) 0.0182(17) 0.0228(17) -0.0040(13) -0.0077(13) -0.0069(13)
C18 0.0262(17) 0.0246(18) 0.0169(16) -0.0077(14) -0.0047(13) -0.0034(14)
C31 0.0142(14) 0.0076(14) 0.0185(15) -0.0005(12) -0.0037(12) -0.0036(11)
C24 0.0150(14) 0.0090(14) 0.0130(14) -0.0014(11) -0.0048(11) -0.0027(11)
C23 0.0151(14) 0.0064(14) 0.0133(14) -0.0001(11) -0.0043(11) -0.0019(11)
C19 0.0213(16) 0.0125(15) 0.0151(15) -0.0024(12) -0.0067(12) -0.0028(12)
C20 0.0228(16) 0.0153(16) 0.0146(15) -0.0055(12) -0.0013(12) 0.0023(13)
C21 0.0162(15) 0.0155(16) 0.0224(16) -0.0027(13) -0.0068(13) 0.0025(12)
C22 0.0168(15) 0.0163(16) 0.0191(16) -0.0017(12) -0.0093(12) 0.0002(12)
C25 0.0115(14) 0.0140(15) 0.0121(14) -0.0032(11) -0.0037(11) -0.0006(11)
C26 0.0146(14) 0.0109(15) 0.0174(15) -0.0018(12) -0.0052(12) -0.0007(11)
C27 0.0165(15) 0.0178(16) 0.0178(15) -0.0078(13) -0.0072(12) 0.0003(12)
C28 0.0185(16) 0.0239(17) 0.0123(15) -0.0008(13) -0.0073(12) -0.0010(13)
C29 0.0247(17) 0.0141(16) 0.0220(17) 0.0011(13) -0.0122(13) 0.0041(13)
C30 0.0226(16) 0.0129(15) 0.0168(16) -0.0046(12) -0.0069(13) 0.0022(12)
C32 0.0158(15) 0.0072(14) 0.0180(15) -0.0016(11) -0.0033(12) -0.0003(11)
C33 0.0188(16) 0.0167(16) 0.0261(17) -0.0023(13) -0.0088(13) -0.0023(13)
C34 0.0141(15) 0.0181(17) 0.0324(19) -0.0060(14) 0.0025(13) -0.0013(13)
C35 0.0320(19) 0.0132(16) 0.0215(17) -0.0036(13) 0.0044(14) -0.0014(14)
C36 0.0323(19) 0.0165(17) 0.0173(16) -0.0044(13) -0.0060(14) 0.0043(14)
Br1 0.02162(16) 0.02386(18) 0.01659(15) -0.00174(13) -0.00885(12) -0.00017(13)
Br2 0.02760(18) 0.03112(19) 0.01279(15) -0.00619(13) -0.00416(13) 0.00052(14)
Br3 0.02360(16) 0.01609(16) 0.01742(15) -0.00225(12) -0.00666(12) -0.00458(12)
Br4 0.02422(16) 0.02193(17) 0.01385(15) -0.00181(12) -0.00813(12) 0.00277(13)
Cd1 0.01382(11) 0.01617(12) 0.01311(11) -0.00476(9) -0.00305(8) 0.00028(8)
Cd2 0.01505(11) 0.01388(11) 0.01347(11) -0.00291(8) -0.00706(8) -0.00007(8)
N3 0.0158(12) 0.0130(13) 0.0120(12) -0.0052(10) -0.0032(10) -0.0017(10)
N2 0.0146(12) 0.0145(13) 0.0149(13) -0.0038(10) -0.0054(10) -0.0005(10)
N1 0.0146(12) 0.0156(13) 0.0168(13) -0.0039(10) -0.0070(10) 0.0002(10)
N4 0.0154(13) 0.0179(14) 0.0150(13) -0.0032(10) -0.0046(10) -0.0014(10)
N7 0.0158(12) 0.0145(13) 0.0112(12) -0.0048(10) -0.0067(10) 0.0027(10)
N6 0.0152(12) 0.0090(12) 0.0119(12) -0.0017(9) -0.0048(10) 0.0009(9)
N5 0.0151(12) 0.0100(12) 0.0140(12) -0.0015(10) -0.0059(10) -0.0008(10)
N8 0.0215(14) 0.0166(14) 0.0157(13) -0.0040(11) -0.0066(11) 0.0037(11)
O1 0.0176(11) 0.0175(11) 0.0182(11) -0.0056(9) -0.0011(9) -0.0024(9)
O2 0.0195(11) 0.0165(11) 0.0181(11) -0.0060(9) -0.0102(9) 0.0041(9)

loop_
_atom_type_symbol
_atom_type_description
_atom_type_scat_dispersion_real
_atom_type_scat_dispersion_imag
_atom_type_scat_source
C C 0.0033 0.0016 'International Tables Vol C Tables 4.2.6.8 and 6.1.1.4'
H H 0.0000 0.0000 'International Tables Vol C Tables 4.2.6.8 and 6.1.1.4'
Br Br -0.2901 2.4595 'International Tables Vol C Tables 4.2.6.8 and 6.1.1.4'
Cd Cd -0.8075 1.2024 'International Tables Vol C Tables 4.2.6.8 and 6.1.1.4'
N N 0.0061 0.0033 'International Tables Vol C Tables 4.2.6.8 and 6.1.1.4'
O O 0.0106 0.0060 'International Tables Vol C Tables 4.2.6.8 and 6.1.1.4'

loop_
_geom_angle_atom_site_label_1
_geom_angle_atom_site_label_2
_geom_angle_atom_site_label_3
_geom_angle
O1 C13 N3 122.6(3)
O1 C13 C14 122.4(3)
N3 C13 C14 115.1(2)
N2 C6 C7 124.7(2)
N2 C6 C5 115.5(3)
C7 C6 C5 119.6(2)
N1 C5 C4 122.0(3)
N1 C5 C6 116.1(2)
C4 C5 C6 121.9(3)
N1 C1 C2 122.6(3)
N1 C1 H1 118.7
C2 C1 H1 118.7
C3 C2 C1 119.0(3)
C3 C2 H2 120.5
C1 C2 H2 120.5
C2 C3 C4 119.3(3)
C2 C3 H3 120.4
C4 C3 H3 120.4
C5 C4 C3 118.8(3)
C5 C4 H4 120.6
C3 C4 H4 120.6
C12 C7 C8 119.7(3)
C12 C7 C6 118.1(3)
C8 C7 C6 122.1(3)
C11 C12 C7 120.1(3)
C11 C12 H12 119.9
C7 C12 H12 119.9
C12 C11 C10 120.1(3)
C12 C11 H11 120.0
C10 C11 H11 120.0
C11 C10 C9 120.0(3)
C11 C10 H10 120.0
C9 C10 H10 120.0
C8 C9 C10 120.2(3)
C8 C9 H9 119.9
C10 C9 H9 119.9
C9 C8 C7 119.9(3)
C9 C8 H8 120.0
C7 C8 H8 120.0
N4 C14 C15 124.8(3)
N4 C14 C13 116.2(2)
C15 C14 C13 119.0(3)
C14 C15 C16 118.2(3)
C14 C15 H15 120.9
C16 C15 H15 120.9
C17 C16 C15 118.1(3)
C17 C16 H16 120.9
C15 C16 H16 120.9
C16 C17 C18 119.4(3)
C16 C17 H17 120.3
C18 C17 H17 120.3
N4 C18 C17 123.3(3)
N4 C18 H18 118.4
C17 C18 H18 118.4
O2 C31 N7 122.9(3)
O2 C31 C32 123.1(3)
N7 C31 C32 114.0(2)
N6 C24 C25 124.5(3)
N6 C24 C23 113.6(2)
C25 C24 C23 121.9(2)
N5 C23 C22 121.1(3)
N5 C23 C24 116.0(2)
C22 C23 C24 122.9(2)
N5 C19 C20 123.0(3)
N5 C19 H19 118.5
C20 C19 H19 118.5
C21 C20 C19 118.7(3)
C21 C20 H20 120.6
C19 C20 H20 120.6
C20 C21 C22 118.9(3)
C20 C21 H21 120.5
C22 C21 H21 120.5
C23 C22 C21 119.3(3)
C23 C22 H22 120.3
C21 C22 H22 120.3
C30 C25 C26 119.2(3)
C30 C25 C24 119.1(3)
C26 C25 C24 121.6(3)
C27 C26 C25 120.1(3)
C27 C26 H26 120.0
C25 C26 H26 120.0
C26 C27 C28 120.3(3)
C26 C27 H27 119.8
C28 C27 H27 119.8
C29 C28 C27 119.9(3)
C29 C28 H28 120.1
C27 C28 H28 120.1
C30 C29 C28 120.2(3)
C30 C29 H29 119.9
C28 C29 H29 119.9
C29 C30 C25 120.3(3)
C29 C30 H30 119.9
C25 C30 H30 119.9
N8 C32 C33 124.1(3)
N8 C32 C31 115.3(2)
C33 C32 C31 120.5(3)
C32 C33 C34 118.3(3)
C32 C33 H33 120.9
C34 C33 H33 120.9
C35 C34 C33 118.2(3)
C35 C34 H34 120.9
C33 C34 H34 120.9
C34 C35 C36 119.5(3)
C34 C35 H36 120.2
C36 C35 H36 120.2
N8 C36 C35 123.3(3)
N8 C36 H35 118.3
C35 C36 H35 118.3
N2 Cd1 N1 68.57(8)
N2 Cd1 O1 66.69(7)
N1 Cd1 O1 134.03(8)
N2 Cd1 Br2 139.75(6)
N1 Cd1 Br2 104.79(6)
O1 Cd1 Br2 102.32(5)
N2 Cd1 Br1 97.72(6)
N1 Cd1 Br1 99.45(6)
O1 Cd1 Br1 96.40(5)
Br2 Cd1 Br1 122.364(15)
N5 Cd2 N6 67.58(8)
N5 Cd2 O2 133.14(7)
N6 Cd2 O2 67.21(7)
N5 Cd2 Br4 107.39(6)
N6 Cd2 Br4 140.81(6)
O2 Cd2 Br4 99.75(5)
N5 Cd2 Br3 107.42(6)
N6 Cd2 Br3 104.57(6)
O2 Cd2 Br3 95.16(5)
Br4 Cd2 Br3 113.564(13)
C13 N3 N2 116.4(2)
C13 N3 H3A 121.8
N2 N3 H3A 121.8
C6 N2 N3 120.9(2)
C6 N2 Cd1 120.04(19)
N3 N2 Cd1 117.22(17)
C1 N1 C5 118.3(2)
C1 N1 Cd1 123.4(2)
C5 N1 Cd1 117.04(17)
C14 N4 C18 116.3(2)
C31 N7 N6 117.5(2)
C31 N7 H7 121.3
N6 N7 H7 121.3
C24 N6 N7 121.8(2)
C24 N6 Cd2 119.99(18)
N7 N6 Cd2 114.35(16)
C19 N5 C23 118.9(2)
C19 N5 Cd2 122.13(18)
C23 N5 Cd2 118.91(18)
C36 N8 C32 116.5(3)
C13 O1 Cd1 114.94(18)
C31 O2 Cd2 114.01(18)

loop_
_geom_bond_atom_site_label_1
_geom_bond_atom_site_label_2
_geom_bond_distance
C13 O1 1.228(3)
C13 N3 1.365(3)
C13 C14 1.497(4)
C6 N2 1.285(4)
C6 C7 1.486(4)
C6 C5 1.490(4)
C5 N1 1.358(4)
C5 C4 1.390(4)
C1 N1 1.336(4)
C1 C2 1.394(4)
C1 H1 0.9300
C2 C3 1.371(4)
C2 H2 0.9300
C3 C4 1.390(4)
C3 H3 0.9300
C4 H4 0.9300
C7 C12 1.386(4)
C7 C8 1.391(4)
C12 C11 1.381(4)
C12 H12 0.9300
C11 C10 1.383(5)
C11 H11 0.9300
C10 C9 1.384(5)
C10 H10 0.9300
C9 C8 1.380(4)
C9 H9 0.9300
C8 H8 0.9300
C14 N4 1.338(4)
C14 C15 1.381(4)
C15 C16 1.394(4)
C15 H15 0.9300
C16 C17 1.381(4)
C16 H16 0.9300
C17 C18 1.391(4)
C17 H17 0.9300
C18 N4 1.341(4)
C18 H18 0.9300
C31 O2 1.235(3)
C31 N7 1.358(4)
C31 C32 1.489(4)
C24 N6 1.295(4)
C24 C25 1.488(4)
C24 C23 1.492(4)
C23 N5 1.357(3)
C23 C22 1.385(4)
C19 N5 1.332(4)
C19 C20 1.380(4)
C19 H19 0.9300
C20 C21 1.378(4)
C20 H20 0.9300
C21 C22 1.395(4)
C21 H21 0.9300
C22 H22 0.9300
C25 C30 1.395(4)
C25 C26 1.396(4)
C26 C27 1.384(4)
C26 H26 0.9300
C27 C28 1.387(4)
C27 H27 0.9300
C28 C29 1.384(4)
C28 H28 0.9300
C29 C30 1.383(4)
C29 H29 0.9300
C30 H30 0.9300
C32 N8 1.345(4)
C32 C33 1.379(4)
C33 C34 1.388(4)
C33 H33 0.9300
C34 C35 1.377(4)
C34 H34 0.9300
C35 C36 1.382(5)
C35 H36 0.9300
C36 N8 1.331(4)
C36 H35 0.9300
Br1 Cd1 2.5547(4)
Br2 Cd1 2.5035(5)
Br3 Cd2 2.5526(4)
Br4 Cd2 2.5288(4)
Cd1 N2 2.343(2)
Cd1 N1 2.344(2)
Cd1 O1 2.4614(19)
Cd2 N5 2.334(2)
Cd2 N6 2.371(2)
Cd2 O2 2.437(2)
N3 N2 1.372(3)
N3 H3A 0.8600
N7 N6 1.361(3)
N7 H7 0.8600

loop_
_geom_torsion_atom_site_label_1
_geom_torsion_atom_site_label_2
_geom_torsion_atom_site_label_3
_geom_torsion_atom_site_label_4
_geom_torsion
N2 C6 C5 N1 1.3(4)
C7 C6 C5 N1 -174.0(2)
N2 C6 C5 C4 179.5(3)
C7 C6 C5 C4 4.2(4)
N1 C1 C2 C3 -0.1(5)
C1 C2 C3 C4 0.8(4)
N1 C5 C4 C3 -0.3(4)
C6 C5 C4 C3 -178.4(3)
C2 C3 C4 C5 -0.6(4)
N2 C6 C7 C12 -73.5(4)
C5 C6 C7 C12 101.4(3)
N2 C6 C7 C8 108.2(3)
C5 C6 C7 C8 -76.9(4)
C8 C7 C12 C11 1.3(4)
C6 C7 C12 C11 -177.0(3)
C7 C12 C11 C10 0.2(4)
C12 C11 C10 C9 -1.5(5)
C11 C10 C9 C8 1.4(5)
C10 C9 C8 C7 0.1(5)
C12 C7 C8 C9 -1.5(4)
C6 C7 C8 C9 176.7(3)
O1 C13 C14 N4 -170.0(3)
N3 C13 C14 N4 9.7(4)
O1 C13 C14 C15 10.0(4)
N3 C13 C14 C15 -170.3(3)
N4 C14 C15 C16 0.1(4)
C13 C14 C15 C16 -179.9(3)
C14 C15 C16 C17 0.6(4)
C15 C16 C17 C18 -0.9(5)
C16 C17 C18 N4 0.5(5)
N6 C24 C23 N5 11.7(3)
C25 C24 C23 N5 -166.0(2)
N6 C24 C23 C22 -166.7(3)
C25 C24 C23 C22 15.6(4)
N5 C19 C20 C21 1.7(4)
C19 C20 C21 C22 -0.3(4)
N5 C23 C22 C21 0.8(4)
C24 C23 C22 C21 179.1(3)
C20 C21 C22 C23 -0.9(4)
N6 C24 C25 C30 -128.9(3)
C23 C24 C25 C30 48.6(4)
N6 C24 C25 C26 47.4(4)
C23 C24 C25 C26 -135.2(3)
C30 C25 C26 C27 3.0(4)
C24 C25 C26 C27 -173.3(3)
C25 C26 C27 C28 -1.6(4)
C26 C27 C28 C29 -0.7(4)
C27 C28 C29 C30 1.6(4)
C28 C29 C30 C25 -0.2(5)
C26 C25 C30 C29 -2.1(4)
C24 C25 C30 C29 174.2(3)
O2 C31 C32 N8 173.9(3)
N7 C31 C32 N8 -5.5(4)
O2 C31 C32 C33 -5.3(4)
N7 C31 C32 C33 175.3(3)
N8 C32 C33 C34 -0.5(4)
C31 C32 C33 C34 178.7(3)
C32 C33 C34 C35 0.2(4)
C33 C34 C35 C36 -0.8(5)
C34 C35 C36 N8 1.6(5)
O1 C13 N3 N2 2.7(4)
C14 C13 N3 N2 -177.0(2)
C7 C6 N2 N3 -3.1(4)
C5 C6 N2 N3 -178.1(2)
C7 C6 N2 Cd1 161.0(2)
C5 C6 N2 Cd1 -14.1(3)
C13 N3 N2 C6 174.5(3)
C13 N3 N2 Cd1 10.0(3)
C2 C1 N1 C5 -0.8(4)
C2 C1 N1 Cd1 165.9(2)
C4 C5 N1 C1 0.9(4)
C6 C5 N1 C1 179.2(2)
C4 C5 N1 Cd1 -166.5(2)
C6 C5 N1 Cd1 11.7(3)
C15 C14 N4 C18 -0.4(4)
C13 C14 N4 C18 179.5(3)
C17 C18 N4 C14 0.1(5)
O2 C31 N7 N6 -1.1(4)
C32 C31 N7 N6 178.3(2)
C25 C24 N6 N7 -1.0(4)
C23 C24 N6 N7 -178.7(2)
C25 C24 N6 Cd2 155.5(2)
C23 C24 N6 Cd2 -22.2(3)
C31 N7 N6 C24 174.3(2)
C31 N7 N6 Cd2 16.6(3)
C20 C19 N5 C23 -1.8(4)
C20 C19 N5 Cd2 176.2(2)
C22 C23 N5 C19 0.5(4)
C24 C23 N5 C19 -177.9(2)
C22 C23 N5 Cd2 -177.6(2)
C24 C23 N5 Cd2 4.1(3)
C35 C36 N8 C32 -1.7(4)
C33 C32 N8 C36 1.2(4)
C31 C32 N8 C36 -178.0(3)
N3 C13 O1 Cd1 -13.2(3)
C14 C13 O1 Cd1 166.5(2)
N7 C31 O2 Cd2 -14.5(3)
C32 C31 O2 Cd2 166.2(2)
